data_7133051
loop_
_publ_author_name
'Liang, Pei'
'Wei, Junhui'
'Wei, Yongliang'
'Wang, Xue'
'Liu, Fei'
'Wang, Tongdao'

_publ_section_title
;
 Hetero Diels-Alder reactions of isolable <i>N</i>-borylenamines.
;
_journal_issue 46
_journal_name_full 'Chemical communications (Cambridge, England)'
_journal_page_first 5964
_journal_page_last 5967
_journal_paper_doi 10.1039/d4cc01645a
_journal_volume 60
_journal_year 2024
_chemical_formula_moiety 'C27 H7 B F15 N'
_chemical_formula_sum 'C27 H7 B F15 N'
_chemical_formula_weight 641.15
_space_group_crystal_system triclinic
_space_group_IT_number 2
_space_group_name_Hall '-P 1'
_space_group_name_H-M_alt 'P -1'
_atom_sites_solution_hydrogens geom
_atom_sites_solution_primary dual
_audit_creation_date 2024-03-13
_audit_creation_method
;
Olex2 1.3
(compiled 2020.11.12 svn.r5f609507 for OlexSys, GUI svn.r6408)
;
_audit_update_record
;
2024-04-08 deposited with the CCDC.	2024-05-13 downloaded from the CCDC.
;
_cell_angle_alpha 77.759(13)
_cell_angle_beta 87.576(13)
_cell_angle_gamma 77.117(12)
_cell_formula_units_Z 4
_cell_length_a 11.505(5)
_cell_length_b 12.536(5)
_cell_length_c 17.074(7)
_cell_measurement_reflns_used 9545
_cell_measurement_temperature 120.0
_cell_measurement_theta_max 27.08
_cell_measurement_theta_min 2.29
_cell_volume 2345.9(17)
_computing_cell_refinement 'SAINT V8.40A (Bruker, 2019)'
_computing_data_reduction 'SAINT V8.40A (Bruker, 2019)'
_computing_molecular_graphics 'Olex2 1.3 (Dolomanov et al., 2009)'
_computing_publication_material 'Olex2 1.3 (Dolomanov et al., 2009)'
_computing_structure_refinement 'SHELXL 2014/7 (Sheldrick, 2015)'
_computing_structure_solution 'SHELXT 2014/5 (Sheldrick, 2014)'
_diffrn_ambient_temperature 120.0
_diffrn_detector 'CCD area detector'
_diffrn_detector_area_resol_mean 5.6
_diffrn_detector_type 'Bruker SMART CCD 6000 area detector'
_diffrn_measured_fraction_theta_full 0.998
_diffrn_measured_fraction_theta_max 0.980
_diffrn_measurement_device 'three-circle diffractometer'
_diffrn_measurement_device_type 'CCD area detector'
_diffrn_measurement_method 'phi and omega scans'
_diffrn_radiation_monochromator graphite
_diffrn_radiation_probe x-ray
_diffrn_radiation_type MoK\a
_diffrn_radiation_wavelength 0.71073
_diffrn_reflns_av_R_equivalents 0.0594
_diffrn_reflns_av_unetI/netI 0.0619
_diffrn_reflns_Laue_measured_fraction_full 0.998
_diffrn_reflns_Laue_measured_fraction_max 0.980
_diffrn_reflns_limit_h_max 15
_diffrn_reflns_limit_h_min -15
_diffrn_reflns_limit_k_max 17
_diffrn_reflns_limit_k_min -17
_diffrn_reflns_limit_l_max 23
_diffrn_reflns_limit_l_min -23
_diffrn_reflns_number 61778
_diffrn_reflns_point_group_measured_fraction_full 0.998
_diffrn_reflns_point_group_measured_fraction_max 0.980
_diffrn_reflns_theta_full 25.242
_diffrn_reflns_theta_max 29.571
_diffrn_reflns_theta_min 2.201
_diffrn_source 'sealed X-ray tube'
_diffrn_source_current 1.4
_diffrn_source_power 0.07
_diffrn_source_target Mo
_diffrn_source_voltage 50.0
_exptl_absorpt_coefficient_mu 0.190
_exptl_absorpt_correction_T_max 0.7459
_exptl_absorpt_correction_T_min 0.6820
_exptl_absorpt_correction_type none
_exptl_crystal_colour 'clear light colourless'
_exptl_crystal_colour_lustre clear
_exptl_crystal_colour_modifier light
_exptl_crystal_colour_primary colourless
_exptl_crystal_density_diffrn 1.815
_exptl_crystal_description block
_exptl_crystal_F_000 1264
_exptl_crystal_size_max 0.25
_exptl_crystal_size_mid 0.21
_exptl_crystal_size_min 0.16
_refine_diff_density_max 0.309
_refine_diff_density_min -0.295
_refine_diff_density_rms 0.062
_refine_ls_extinction_method none
_refine_ls_goodness_of_fit_ref 1.024
_refine_ls_hydrogen_treatment constr
_refine_ls_matrix_type full
_refine_ls_number_parameters 793
_refine_ls_number_reflns 12880
_refine_ls_number_restraints 0
_refine_ls_restrained_S_all 1.024
_refine_ls_R_factor_all 0.0953
_refine_ls_R_factor_gt 0.0447
_refine_ls_shift/su_max 0.001
_refine_ls_shift/su_mean 0.000
_refine_ls_structure_factor_coef Fsqd
_refine_ls_weighting_details 'w=1/[\s^2^(Fo^2^)+(0.0453P)^2^+0.4738P] where P=(Fo^2^+2Fc^2^)/3'
_refine_ls_weighting_scheme calc
_refine_ls_wR_factor_gt 0.0944
_refine_ls_wR_factor_ref 0.1109
_reflns_Friedel_coverage 0.000
_reflns_number_gt 7995
_reflns_number_total 12880
_reflns_threshold_expression 'I > 2\s(I)'
_cod_data_source_file d4cc01645a2.cif
_cod_data_source_block mo_21sep19lp1_0m
_cod_depositor_comments 'Adding full bibliography for 7133047--7133054.cif.'
_cod_database_code 7133051
_shelx_shelxl_version_number 2014/7
_shelx_space_group_comment
;
The symmetry employed for this shelxl refinement is uniquely defined
by the following loop, which should always be used as a source of
symmetry information in preference to the above space-group names.
They are only intended as comments.
;
_shelx_estimated_absorpt_t_max 0.970
_shelx_estimated_absorpt_t_min 0.954
_olex2_refinement_description
;
1. Fixed Uiso
 At 1.2 times of:
  All C(H) groups, All C(H,H) groups
2.a Secondary CH2 refined with riding coordinates:
 C28(H28A,H28B), C1(H1A,H1B)
2.b Aromatic/amide H refined with riding coordinates:
 C6(H6), C3(H3), C4(H4), C5(H5), C36(H36), C33(H33), C30(H30), C9(H9),
 C31(H31), C32(H32)
;
_olex2_submission_special_instructions 'No special instructions were received'

loop_
_space_group_symop_operation_xyz
'x, y, z'
'-x, -y, -z'

loop_
_atom_site_label
_atom_site_type_symbol
_atom_site_fract_x
_atom_site_fract_y
_atom_site_fract_z
_atom_site_U_iso_or_equiv
_atom_site_adp_type
_atom_site_occupancy
_atom_site_site_symmetry_order
_atom_site_calc_flag
_atom_site_refinement_flags_posn
_atom_site_refinement_flags_adp
_atom_site_refinement_flags_occupancy
_atom_site_disorder_assembly
_atom_site_disorder_group
F26 F 0.15470(8) 1.16528(8) 0.81256(6) 0.0262(2) Uani 1 1 d . . . . .
F11 F 0.63832(8) 0.66345(8) 0.79589(6) 0.0276(2) Uani 1 1 d . . . . .
F21 F -0.04169(9) 1.10086(8) 0.73499(6) 0.0305(2) Uani 1 1 d . . . . .
F6 F 0.42728(9) 0.60919(8) 0.73879(6) 0.0294(2) Uani 1 1 d . . . . .
F5 F 0.23314(9) 0.45752(8) 0.74228(6) 0.0304(2) Uani 1 1 d . . . . .
F10 F 0.61841(9) 0.31835(8) 0.94385(6) 0.0312(2) Uani 1 1 d . . . . .
F7 F 0.24005(9) 0.65462(9) 0.83467(7) 0.0344(3) Uani 1 1 d . . . . .
F15 F 0.88688(9) 0.30220(8) 0.82950(7) 0.0345(3) Uani 1 1 d . . . . .
F27 F 0.31333(9) 1.24494(8) 0.88192(6) 0.0320(3) Uani 1 1 d . . . . .
F1 F 0.45574(9) 0.15960(8) 0.63170(7) 0.0332(3) Uani 1 1 d . . . . .
F25 F 0.15188(9) 0.82129(9) 0.94591(6) 0.0339(3) Uani 1 1 d . . . . .
F9 F 0.42685(10) 0.36011(9) 1.03875(6) 0.0364(3) Uani 1 1 d . . . . .
F22 F -0.24221(9) 1.12809(9) 0.82267(7) 0.0375(3) Uani 1 1 d . . . . .
F16 F 0.05246(10) 0.65151(9) 0.62599(7) 0.0364(3) Uani 1 1 d . . . . .
F24 F -0.04900(10) 0.84962(10) 1.03374(6) 0.0416(3) Uani 1 1 d . . . . .
F8 F 0.23902(9) 0.52994(10) 0.98593(6) 0.0377(3) Uani 1 1 d . . . . .
F12 F 0.81001(10) 0.73601(8) 0.85788(7) 0.0356(3) Uani 1 1 d . . . . .
F20 F -0.21807(9) 0.93424(9) 0.72497(7) 0.0340(3) Uani 1 1 d . . . . .
F30 F 0.42615(9) 0.81712(9) 0.83766(7) 0.0391(3) Uani 1 1 d . . . . .
F4 F 0.03181(9) 0.42601(9) 0.68623(7) 0.0379(3) Uani 1 1 d . . . . .
F2 F 0.25500(11) 0.13727(9) 0.56929(7) 0.0391(3) Uani 1 1 d . . . . .
F3 F 0.04220(10) 0.26849(10) 0.59662(7) 0.0408(3) Uani 1 1 d . . . . .
F23 F -0.24439(9) 1.00373(10) 0.97403(7) 0.0422(3) Uani 1 1 d . . . . .
F13 F 1.02005(10) 0.59399(10) 0.90358(8) 0.0454(3) Uani 1 1 d . . . . .
F28 F 0.52889(10) 1.11394(10) 0.92653(8) 0.0473(3) Uani 1 1 d . . . . .
F14 F 1.05972(9) 0.37794(10) 0.88716(8) 0.0450(3) Uani 1 1 d . . . . .
F17 F -0.12865(12) 0.60121(10) 0.55767(7) 0.0493(3) Uani 1 1 d . . . . .
F29 F 0.58646(10) 0.89941(11) 0.90310(9) 0.0552(4) Uani 1 1 d . . . . .
F19 F -0.39940(10) 0.88223(11) 0.65765(8) 0.0538(4) Uani 1 1 d . . . . .
F18 F -0.35505(12) 0.71592(12) 0.57358(8) 0.0625(4) Uani 1 1 d . . . . .
N1 N 0.64966(12) 0.39038(11) 0.71821(8) 0.0197(3) Uani 1 1 d . . . . .
N2 N 0.19944(12) 0.89695(11) 0.72133(8) 0.0203(3) Uani 1 1 d . . . . .
C7 C 0.58695(14) 0.36797(13) 0.59585(10) 0.0190(3) Uani 1 1 d . . . . .
C34 C 0.14967(15) 0.87793(13) 0.59525(10) 0.0212(4) Uani 1 1 d . . . . .
C2 C 0.70369(14) 0.38220(13) 0.58563(10) 0.0203(4) Uani 1 1 d . . . . .
C6 C 0.52175(15) 0.36525(13) 0.53000(10) 0.0212(4) Uani 1 1 d . . . . .
H6 H 0.4417 0.3566 0.5360 0.025 Uiso 1 1 calc R U . . .
C43 C 0.06128(15) 0.95951(14) 0.83738(10) 0.0212(4) Uani 1 1 d . . . . .
C17 C 0.43020(15) 0.54699(14) 0.81351(10) 0.0211(4) Uani 1 1 d . . . . .
C22 C 0.75515(14) 0.47961(14) 0.81149(10) 0.0212(4) Uani 1 1 d . . . . .
C29 C 0.26654(15) 0.89196(13) 0.59096(11) 0.0225(4) Uani 1 1 d . . . . .
C18 C 0.33276(15) 0.57138(14) 0.86171(11) 0.0237(4) Uani 1 1 d . . . . .
C16 C 0.52897(14) 0.46241(14) 0.83813(10) 0.0209(4) Uani 1 1 d . . . . .
C3 C 0.75685(15) 0.39304(14) 0.51107(10) 0.0234(4) Uani 1 1 d . . . . .
H3 H 0.8364 0.4032 0.5046 0.028 Uiso 1 1 calc R U . . .
C10 C 0.35298(15) 0.31312(14) 0.68645(10) 0.0216(4) Uani 1 1 d . . . . .
C44 C -0.04124(15) 1.03727(14) 0.80911(10) 0.0235(4) Uani 1 1 d . . . . .
C50 C 0.26093(14) 1.09678(14) 0.83533(10) 0.0214(4) Uani 1 1 d . . . . .
C4 C 0.69164(16) 0.38875(14) 0.44613(11) 0.0247(4) Uani 1 1 d . . . . .
H4 H 0.7270 0.3951 0.3945 0.030 Uiso 1 1 calc R U . . .
C23 C 0.74140(15) 0.58985(14) 0.81924(10) 0.0223(4) Uani 1 1 d . . . . .
C49 C 0.28498(15) 0.98817(14) 0.82234(10) 0.0227(4) Uani 1 1 d . . . . .
C45 C -0.14468(15) 1.05277(15) 0.85316(11) 0.0267(4) Uani 1 1 d . . . . .
C5 C 0.57544(16) 0.37530(13) 0.45546(10) 0.0230(4) Uani 1 1 d . . . . .
H5 H 0.5318 0.3729 0.4101 0.028 Uiso 1 1 calc R U . . .
C8 C 0.55457(14) 0.36104(13) 0.68041(10) 0.0195(3) Uani 1 1 d . . . . .
C51 C 0.34112(16) 1.13946(14) 0.86998(11) 0.0252(4) Uani 1 1 d . . . . .
C28 C 0.30956(15) 0.89121(14) 0.67221(10) 0.0236(4) Uani 1 1 d . . . . .
H28A H 0.3696 0.8218 0.6928 0.028 Uiso 1 1 calc R U . . .
H28B H 0.3449 0.9566 0.6715 0.028 Uiso 1 1 calc R U . . .
C36 C 0.01998(15) 0.82543(14) 0.71609(11) 0.0229(4) Uani 1 1 d . . . . .
H36 H 0.0167 0.8159 0.7728 0.027 Uiso 1 1 calc R U . . .
C19 C 0.33234(15) 0.50787(15) 0.93764(11) 0.0259(4) Uani 1 1 d . . . . .
C35 C 0.11146(14) 0.86413(13) 0.67928(10) 0.0199(3) Uani 1 1 d . . . . .
C33 C 0.09062(16) 0.87778(14) 0.52574(10) 0.0245(4) Uani 1 1 d . . . . .
H33 H 0.0105 0.8691 0.5278 0.029 Uiso 1 1 calc R U . . .
C27 C 0.86524(15) 0.41033(14) 0.83530(11) 0.0242(4) Uani 1 1 d . . . . .
C30 C 0.32684(16) 0.90300(14) 0.51888(11) 0.0269(4) Uani 1 1 d . . . . .
H30 H 0.4070 0.9115 0.5167 0.032 Uiso 1 1 calc R U . . .
C9 C 0.45986(15) 0.33311(14) 0.72096(10) 0.0225(4) Uani 1 1 d . . . . .
H9 H 0.4615 0.3254 0.7775 0.027 Uiso 1 1 calc R U . . .
C48 C 0.05516(15) 0.89778(14) 0.91393(11) 0.0242(4) Uani 1 1 d . . . . .
C1 C 0.75507(15) 0.38168(15) 0.66441(10) 0.0232(4) Uani 1 1 d . . . . .
H1A H 0.8149 0.3115 0.6835 0.028 Uiso 1 1 calc R U . . .
H1B H 0.7930 0.4461 0.6608 0.028 Uiso 1 1 calc R U . . .
C21 C 0.52490(15) 0.40151(14) 0.91523(10) 0.0217(4) Uani 1 1 d . . . . .
C37 C -0.07653(15) 0.79621(14) 0.67634(10) 0.0230(4) Uani 1 1 d . . . . .
C11 C 0.35302(16) 0.22997(14) 0.64402(11) 0.0249(4) Uani 1 1 d . . . . .
C15 C 0.24154(16) 0.37728(14) 0.69960(10) 0.0242(4) Uani 1 1 d . . . . .
C54 C 0.39660(16) 0.92423(15) 0.84634(12) 0.0290(4) Uani 1 1 d . . . . .
C46 C -0.14629(16) 0.98945(16) 0.92894(11) 0.0293(4) Uani 1 1 d . . . . .
C31 C 0.26849(17) 0.90153(14) 0.45022(11) 0.0293(4) Uani 1 1 d . . . . .
H31 H 0.3090 0.9081 0.4004 0.035 Uiso 1 1 calc R U . . .
C25 C 0.93535(16) 0.55684(16) 0.87329(11) 0.0293(4) Uani 1 1 d . . . . .
C32 C 0.15060(17) 0.89049(14) 0.45376(11) 0.0285(4) Uani 1 1 d . . . . .
H32 H 0.1107 0.8917 0.4059 0.034 Uiso 1 1 calc R U . . .
C24 C 0.82803(16) 0.62932(15) 0.84998(11) 0.0261(4) Uani 1 1 d . . . . .
C12 C 0.25043(17) 0.21583(14) 0.61289(11) 0.0274(4) Uani 1 1 d . . . . .
C26 C 0.95442(15) 0.44718(16) 0.86562(11) 0.0293(4) Uani 1 1 d . . . . .
C42 C -0.19389(16) 0.85133(15) 0.68389(11) 0.0277(4) Uani 1 1 d . . . . .
C20 C 0.42785(16) 0.42198(15) 0.96471(10) 0.0247(4) Uani 1 1 d . . . . .
C13 C 0.14214(16) 0.28260(15) 0.62635(11) 0.0282(4) Uani 1 1 d . . . . .
C14 C 0.13746(15) 0.36297(15) 0.67077(11) 0.0271(4) Uani 1 1 d . . . . .
C52 C 0.45091(16) 1.07291(17) 0.89251(12) 0.0325(4) Uani 1 1 d . . . . .
C38 C -0.05826(16) 0.71030(15) 0.63444(11) 0.0273(4) Uani 1 1 d . . . . .
C53 C 0.47972(16) 0.96430(17) 0.88075(13) 0.0349(5) Uani 1 1 d . . . . .
C47 C -0.04659(17) 0.91073(16) 0.95957(11) 0.0286(4) Uani 1 1 d . . . . .
C39 C -0.15011(19) 0.68331(17) 0.59976(11) 0.0346(5) Uani 1 1 d . . . . .
C41 C -0.28717(17) 0.82507(17) 0.65018(12) 0.0350(5) Uani 1 1 d . . . . .
C40 C -0.26482(19) 0.74083(19) 0.60789(12) 0.0397(5) Uani 1 1 d . . . . .
B1 B 0.64460(17) 0.43868(16) 0.78486(12) 0.0212(4) Uani 1 1 d . . . . .
B2 B 0.18269(17) 0.94372(16) 0.78905(12) 0.0214(4) Uani 1 1 d . . . . .

loop_
_atom_site_aniso_label
_atom_site_aniso_U_11
_atom_site_aniso_U_22
_atom_site_aniso_U_33
_atom_site_aniso_U_23
_atom_site_aniso_U_13
_atom_site_aniso_U_12
F26 0.0229(5) 0.0257(5) 0.0279(6) -0.0040(4) -0.0019(4) -0.0020(4)
F11 0.0237(5) 0.0269(5) 0.0295(6) -0.0049(5) -0.0009(4) -0.0007(4)
F21 0.0301(6) 0.0359(6) 0.0206(6) 0.0012(5) -0.0021(4) -0.0031(5)
F6 0.0300(6) 0.0344(6) 0.0187(5) 0.0010(4) 0.0007(4) -0.0028(5)
F5 0.0282(6) 0.0339(6) 0.0329(6) -0.0152(5) 0.0034(5) -0.0073(5)
F10 0.0279(6) 0.0329(6) 0.0272(6) -0.0004(5) -0.0043(5) 0.0004(5)
F7 0.0232(6) 0.0397(6) 0.0334(6) -0.0054(5) 0.0000(5) 0.0049(5)
F15 0.0283(6) 0.0271(6) 0.0468(7) -0.0110(5) -0.0082(5) 0.0014(5)
F27 0.0358(6) 0.0286(6) 0.0361(7) -0.0125(5) 0.0015(5) -0.0114(5)
F1 0.0326(6) 0.0297(6) 0.0384(7) -0.0132(5) 0.0017(5) -0.0036(5)
F25 0.0321(6) 0.0352(6) 0.0281(6) 0.0005(5) -0.0058(5) -0.0002(5)
F9 0.0369(6) 0.0476(7) 0.0200(6) 0.0031(5) 0.0031(5) -0.0095(5)
F22 0.0215(6) 0.0465(7) 0.0407(7) -0.0092(5) -0.0027(5) 0.0014(5)
F16 0.0379(6) 0.0360(6) 0.0403(7) -0.0182(5) 0.0091(5) -0.0105(5)
F24 0.0456(7) 0.0536(7) 0.0221(6) 0.0036(5) 0.0047(5) -0.0154(6)
F8 0.0255(6) 0.0594(8) 0.0257(6) -0.0101(5) 0.0092(5) -0.0049(5)
F12 0.0414(7) 0.0297(6) 0.0409(7) -0.0120(5) 0.0004(5) -0.0143(5)
F20 0.0299(6) 0.0340(6) 0.0364(7) -0.0085(5) 0.0026(5) -0.0026(5)
F30 0.0320(6) 0.0302(6) 0.0537(8) -0.0155(5) -0.0149(5) 0.0053(5)
F4 0.0207(6) 0.0436(7) 0.0472(7) -0.0072(6) 0.0002(5) -0.0046(5)
F2 0.0552(8) 0.0323(6) 0.0370(7) -0.0132(5) -0.0079(6) -0.0176(5)
F3 0.0344(6) 0.0502(7) 0.0421(7) -0.0029(6) -0.0133(5) -0.0219(6)
F23 0.0256(6) 0.0679(8) 0.0348(7) -0.0140(6) 0.0112(5) -0.0130(6)
F13 0.0336(7) 0.0550(8) 0.0562(8) -0.0162(6) -0.0107(6) -0.0214(6)
F28 0.0304(6) 0.0567(8) 0.0649(9) -0.0275(7) -0.0122(6) -0.0142(6)
F14 0.0228(6) 0.0463(7) 0.0628(9) -0.0099(6) -0.0147(6) 0.0000(5)
F17 0.0801(10) 0.0515(8) 0.0326(7) -0.0180(6) 0.0032(6) -0.0402(7)
F29 0.0272(6) 0.0546(8) 0.0845(11) -0.0269(7) -0.0259(7) 0.0061(6)
F19 0.0235(6) 0.0709(9) 0.0616(9) -0.0009(7) -0.0061(6) -0.0104(6)
F18 0.0559(9) 0.0955(11) 0.0520(9) -0.0113(8) -0.0162(7) -0.0505(8)
N1 0.0163(7) 0.0239(7) 0.0195(7) -0.0057(6) 0.0012(6) -0.0047(6)
N2 0.0172(7) 0.0229(7) 0.0208(8) -0.0048(6) -0.0007(6) -0.0043(6)
C7 0.0215(8) 0.0168(8) 0.0181(9) -0.0048(7) 0.0012(7) -0.0019(7)
C34 0.0250(9) 0.0162(8) 0.0215(9) -0.0053(7) 0.0011(7) -0.0016(7)
C2 0.0200(8) 0.0191(8) 0.0214(9) -0.0062(7) 0.0004(7) -0.0017(7)
C6 0.0216(9) 0.0193(8) 0.0229(9) -0.0062(7) -0.0003(7) -0.0034(7)
C43 0.0228(9) 0.0228(9) 0.0199(9) -0.0072(7) -0.0015(7) -0.0062(7)
C17 0.0220(9) 0.0274(9) 0.0140(8) -0.0033(7) -0.0002(7) -0.0064(7)
C22 0.0200(8) 0.0284(9) 0.0152(8) -0.0056(7) 0.0025(7) -0.0046(7)
C29 0.0229(9) 0.0173(8) 0.0255(10) -0.0057(7) 0.0014(7) 0.0005(7)
C18 0.0190(9) 0.0274(9) 0.0247(10) -0.0078(8) -0.0033(7) -0.0020(7)
C16 0.0204(9) 0.0256(9) 0.0197(9) -0.0091(7) -0.0003(7) -0.0071(7)
C3 0.0208(9) 0.0257(9) 0.0241(9) -0.0073(7) 0.0050(7) -0.0044(7)
C10 0.0233(9) 0.0245(9) 0.0184(9) -0.0032(7) 0.0015(7) -0.0095(7)
C44 0.0253(9) 0.0274(9) 0.0193(9) -0.0063(7) -0.0016(7) -0.0075(7)
C50 0.0182(8) 0.0263(9) 0.0180(9) -0.0025(7) 0.0003(7) -0.0035(7)
C4 0.0303(10) 0.0240(9) 0.0194(9) -0.0063(7) 0.0059(7) -0.0042(7)
C23 0.0199(9) 0.0275(9) 0.0184(9) -0.0038(7) 0.0022(7) -0.0042(7)
C49 0.0239(9) 0.0267(9) 0.0173(9) -0.0036(7) -0.0006(7) -0.0061(7)
C45 0.0192(9) 0.0337(10) 0.0281(10) -0.0100(8) -0.0031(7) -0.0040(8)
C5 0.0295(9) 0.0211(9) 0.0184(9) -0.0053(7) -0.0026(7) -0.0039(7)
C8 0.0193(8) 0.0189(8) 0.0198(9) -0.0049(7) -0.0023(7) -0.0022(7)
C51 0.0275(10) 0.0272(9) 0.0239(10) -0.0083(8) 0.0041(7) -0.0105(8)
C28 0.0184(8) 0.0253(9) 0.0270(10) -0.0070(8) 0.0029(7) -0.0037(7)
C36 0.0237(9) 0.0262(9) 0.0209(9) -0.0079(7) -0.0009(7) -0.0068(7)
C19 0.0211(9) 0.0379(10) 0.0214(9) -0.0096(8) 0.0054(7) -0.0097(8)
C35 0.0204(8) 0.0190(8) 0.0203(9) -0.0058(7) -0.0019(7) -0.0021(7)
C33 0.0284(10) 0.0220(9) 0.0221(9) -0.0044(7) -0.0015(7) -0.0036(7)
C27 0.0233(9) 0.0246(9) 0.0244(10) -0.0063(7) 0.0005(7) -0.0039(7)
C30 0.0282(10) 0.0218(9) 0.0292(10) -0.0051(8) 0.0065(8) -0.0040(7)
C9 0.0220(9) 0.0286(9) 0.0193(9) -0.0083(7) 0.0007(7) -0.0073(7)
C48 0.0236(9) 0.0263(9) 0.0225(9) -0.0052(7) -0.0045(7) -0.0039(7)
C1 0.0188(9) 0.0297(9) 0.0218(9) -0.0077(8) 0.0037(7) -0.0049(7)
C21 0.0197(8) 0.0241(9) 0.0210(9) -0.0048(7) -0.0041(7) -0.0034(7)
C37 0.0246(9) 0.0265(9) 0.0183(9) -0.0015(7) -0.0008(7) -0.0092(7)
C11 0.0256(9) 0.0256(9) 0.0236(9) -0.0041(8) 0.0006(7) -0.0069(7)
C15 0.0269(9) 0.0272(9) 0.0207(9) -0.0057(7) 0.0026(7) -0.0104(7)
C54 0.0248(10) 0.0271(10) 0.0351(11) -0.0107(8) -0.0051(8) -0.0009(8)
C46 0.0229(9) 0.0437(11) 0.0258(10) -0.0135(9) 0.0050(8) -0.0118(8)
C31 0.0391(11) 0.0219(9) 0.0230(10) -0.0028(8) 0.0072(8) -0.0014(8)
C25 0.0241(9) 0.0413(11) 0.0276(10) -0.0088(9) -0.0021(8) -0.0161(8)
C32 0.0399(11) 0.0245(9) 0.0193(9) -0.0059(7) -0.0021(8) -0.0017(8)
C24 0.0322(10) 0.0273(9) 0.0224(10) -0.0069(8) 0.0036(8) -0.0127(8)
C12 0.0387(11) 0.0246(9) 0.0223(10) -0.0034(8) -0.0035(8) -0.0148(8)
C26 0.0181(9) 0.0371(11) 0.0305(11) -0.0045(9) -0.0030(8) -0.0029(8)
C42 0.0276(10) 0.0305(10) 0.0249(10) -0.0017(8) -0.0010(8) -0.0098(8)
C20 0.0274(10) 0.0324(10) 0.0154(9) -0.0029(7) 0.0000(7) -0.0110(8)
C13 0.0267(10) 0.0328(10) 0.0265(10) 0.0016(8) -0.0082(8) -0.0155(8)
C14 0.0198(9) 0.0315(10) 0.0272(10) 0.0002(8) 0.0007(7) -0.0058(8)
C52 0.0260(10) 0.0422(11) 0.0350(11) -0.0143(9) -0.0045(8) -0.0131(9)
C38 0.0305(10) 0.0325(10) 0.0225(10) -0.0060(8) 0.0046(8) -0.0150(8)
C53 0.0206(9) 0.0405(11) 0.0433(12) -0.0137(10) -0.0095(9) 0.0004(8)
C47 0.0331(10) 0.0365(11) 0.0183(9) -0.0041(8) 0.0015(8) -0.0143(8)
C39 0.0506(13) 0.0389(11) 0.0228(10) -0.0080(9) 0.0005(9) -0.0263(10)
C41 0.0243(10) 0.0445(12) 0.0342(12) 0.0023(9) -0.0045(8) -0.0125(9)
C40 0.0389(12) 0.0582(14) 0.0293(11) -0.0006(10) -0.0095(9) -0.0321(11)
B1 0.0198(10) 0.0215(10) 0.0202(10) -0.0018(8) -0.0006(8) -0.0025(8)
B2 0.0215(10) 0.0202(10) 0.0211(10) -0.0017(8) -0.0021(8) -0.0036(8)

loop_
_atom_type_symbol
_atom_type_description
_atom_type_scat_dispersion_real
_atom_type_scat_dispersion_imag
_atom_type_scat_source
C C 0.0033 0.0016 'International Tables Vol C Tables 4.2.6.8 and 6.1.1.4'
H H 0.0000 0.0000 'International Tables Vol C Tables 4.2.6.8 and 6.1.1.4'
B B 0.0013 0.0007 'International Tables Vol C Tables 4.2.6.8 and 6.1.1.4'
F F 0.0171 0.0103 'International Tables Vol C Tables 4.2.6.8 and 6.1.1.4'
N N 0.0061 0.0033 'International Tables Vol C Tables 4.2.6.8 and 6.1.1.4'

loop_
_geom_angle_atom_site_label_1
_geom_angle_atom_site_label_2
_geom_angle_atom_site_label_3
_geom_angle
_geom_angle_site_symmetry_1
_geom_angle_site_symmetry_3
_geom_angle_publ_flag
C8 N1 C1 108.16(13) . . ?
B1 N1 C8 128.77(14) . . ?
B1 N1 C1 122.10(14) . . ?
C35 N2 C28 108.18(13) . . ?
B2 N2 C28 123.47(14) . . ?
B2 N2 C35 127.60(15) . . ?
C2 C7 C8 109.04(14) . . ?
C6 C7 C2 119.67(16) . . ?
C6 C7 C8 131.26(16) . . ?
C29 C34 C35 108.74(15) . . ?
C29 C34 C33 119.82(16) . . ?
C33 C34 C35 131.43(16) . . ?
C7 C2 C1 109.80(15) . . ?
C3 C2 C7 121.38(16) . . ?
C3 C2 C1 128.82(16) . . ?
C7 C6 H6 120.6 . . ?
C5 C6 C7 118.85(16) . . ?
C5 C6 H6 120.6 . . ?
C44 C43 B2 123.92(16) . . ?
C48 C43 C44 115.78(16) . . ?
C48 C43 B2 120.23(15) . . ?
F6 C17 C18 117.58(15) . . ?
F6 C17 C16 119.06(15) . . ?
C18 C17 C16 123.37(16) . . ?
C23 C22 B1 119.68(15) . . ?
C27 C22 C23 115.38(15) . . ?
C27 C22 B1 124.68(15) . . ?
C34 C29 C28 109.97(15) . . ?
C30 C29 C34 121.16(17) . . ?
C30 C29 C28 128.86(16) . . ?
F7 C18 C17 120.64(16) . . ?
F7 C18 C19 120.55(16) . . ?
C19 C18 C17 118.81(16) . . ?
C17 C16 B1 123.58(16) . . ?
C21 C16 C17 115.70(15) . . ?
C21 C16 B1 120.62(15) . . ?
C2 C3 H3 120.8 . . ?
C4 C3 C2 118.44(16) . . ?
C4 C3 H3 120.8 . . ?
C11 C10 C9 125.06(15) . . ?
C11 C10 C15 115.68(15) . . ?
C15 C10 C9 119.18(15) . . ?
F21 C44 C43 119.08(15) . . ?
F21 C44 C45 117.76(16) . . ?
C45 C44 C43 123.15(17) . . ?
F26 C50 C49 119.36(15) . . ?
F26 C50 C51 117.33(15) . . ?
C51 C50 C49 123.30(16) . . ?
C3 C4 H4 119.7 . . ?
C3 C4 C5 120.69(16) . . ?
C5 C4 H4 119.7 . . ?
F11 C23 C22 119.36(15) . . ?
F11 C23 C24 117.10(15) . . ?
C24 C23 C22 123.54(16) . . ?
C50 C49 B2 119.31(15) . . ?
C54 C49 C50 115.57(15) . . ?
C54 C49 B2 124.91(16) . . ?
F22 C45 C44 120.90(17) . . ?
F22 C45 C46 120.23(16) . . ?
C46 C45 C44 118.87(17) . . ?
C6 C5 H5 119.5 . . ?
C4 C5 C6 120.95(16) . . ?
C4 C5 H5 119.5 . . ?
N1 C8 C7 106.40(14) . . ?
C9 C8 N1 122.53(15) . . ?
C9 C8 C7 131.06(15) . . ?
F27 C51 C50 121.12(16) . . ?
F27 C51 C52 119.91(15) . . ?
C52 C51 C50 118.97(16) . . ?
N2 C28 C29 103.29(13) . . ?
N2 C28 H28A 111.1 . . ?
N2 C28 H28B 111.1 . . ?
C29 C28 H28A 111.1 . . ?
C29 C28 H28B 111.1 . . ?
H28A C28 H28B 109.1 . . ?
C35 C36 H36 117.2 . . ?
C35 C36 C37 125.64(16) . . ?
C37 C36 H36 117.2 . . ?
F8 C19 C18 120.11(16) . . ?
F8 C19 C20 119.79(16) . . ?
C18 C19 C20 120.10(16) . . ?
N2 C35 C34 105.93(14) . . ?
C36 C35 N2 122.83(16) . . ?
C36 C35 C34 131.18(16) . . ?
C34 C33 H33 120.6 . . ?
C32 C33 C34 118.79(17) . . ?
C32 C33 H33 120.6 . . ?
F15 C27 C22 119.54(15) . . ?
F15 C27 C26 117.80(15) . . ?
C26 C27 C22 122.66(16) . . ?
C29 C30 H30 120.6 . . ?
C31 C30 C29 118.86(17) . . ?
C31 C30 H30 120.6 . . ?
C10 C9 H9 116.8 . . ?
C8 C9 C10 126.42(16) . . ?
C8 C9 H9 116.8 . . ?
F25 C48 C43 119.21(16) . . ?
F25 C48 C47 118.10(16) . . ?
C47 C48 C43 122.68(16) . . ?
N1 C1 C2 103.50(13) . . ?
N1 C1 H1A 111.1 . . ?
N1 C1 H1B 111.1 . . ?
C2 C1 H1A 111.1 . . ?
C2 C1 H1B 111.1 . . ?
H1A C1 H1B 109.0 . . ?
F10 C21 C16 119.19(15) . . ?
F10 C21 C20 118.22(16) . . ?
C16 C21 C20 122.58(16) . . ?
C42 C37 C36 119.91(16) . . ?
C42 C37 C38 116.38(16) . . ?
C38 C37 C36 123.60(16) . . ?
F1 C11 C10 120.29(15) . . ?
F1 C11 C12 117.31(16) . . ?
C12 C11 C10 122.39(17) . . ?
F5 C15 C10 119.55(15) . . ?
F5 C15 C14 117.51(16) . . ?
C14 C15 C10 122.94(16) . . ?
F30 C54 C49 119.39(15) . . ?
F30 C54 C53 117.76(16) . . ?
C53 C54 C49 122.83(17) . . ?
F23 C46 C45 120.52(17) . . ?
F23 C46 C47 119.38(18) . . ?
C45 C46 C47 120.09(17) . . ?
C30 C31 H31 119.9 . . ?
C30 C31 C32 120.27(17) . . ?
C32 C31 H31 119.9 . . ?
F13 C25 C24 119.31(17) . . ?
F13 C25 C26 120.57(17) . . ?
C26 C25 C24 120.12(16) . . ?
C33 C32 C31 121.07(17) . . ?
C33 C32 H32 119.5 . . ?
C31 C32 H32 119.5 . . ?
F12 C24 C23 121.53(16) . . ?
F12 C24 C25 119.76(16) . . ?
C23 C24 C25 118.71(16) . . ?
F2 C12 C11 120.51(17) . . ?
F2 C12 C13 119.68(16) . . ?
C11 C12 C13 119.81(16) . . ?
F14 C26 C27 120.78(17) . . ?
F14 C26 C25 119.65(16) . . ?
C27 C26 C25 119.57(16) . . ?
F20 C42 C37 119.44(15) . . ?
F20 C42 C41 118.33(17) . . ?
C41 C42 C37 122.23(18) . . ?
F9 C20 C19 119.85(16) . . ?
F9 C20 C21 120.72(16) . . ?
C19 C20 C21 119.42(16) . . ?
F3 C13 C12 119.92(17) . . ?
F3 C13 C14 120.38(17) . . ?
C14 C13 C12 119.69(16) . . ?
F4 C14 C15 120.61(17) . . ?
F4 C14 C13 120.00(16) . . ?
C13 C14 C15 119.39(17) . . ?
F28 C52 C51 119.14(17) . . ?
F28 C52 C53 120.70(17) . . ?
C51 C52 C53 120.16(16) . . ?
F16 C38 C37 119.94(15) . . ?
F16 C38 C39 117.77(17) . . ?
C39 C38 C37 122.29(18) . . ?
F29 C53 C54 120.74(17) . . ?
F29 C53 C52 120.09(17) . . ?
C54 C53 C52 119.17(17) . . ?
F24 C47 C48 120.98(17) . . ?
F24 C47 C46 119.60(17) . . ?
C46 C47 C48 119.41(17) . . ?
F17 C39 C38 120.66(19) . . ?
F17 C39 C40 119.91(17) . . ?
C38 C39 C40 119.43(18) . . ?
F19 C41 C42 120.23(19) . . ?
F19 C41 C40 120.32(17) . . ?
C42 C41 C40 119.45(18) . . ?
F18 C40 C39 119.9(2) . . ?
F18 C40 C41 119.9(2) . . ?
C39 C40 C41 120.19(17) . . ?
N1 B1 C22 121.68(15) . . ?
N1 B1 C16 123.87(16) . . ?
C16 B1 C22 114.40(15) . . ?
N2 B2 C43 123.67(16) . . ?
N2 B2 C49 121.42(16) . . ?
C49 B2 C43 114.89(15) . . ?

loop_
_geom_bond_atom_site_label_1
_geom_bond_atom_site_label_2
_geom_bond_distance
_geom_bond_site_symmetry_2
_geom_bond_publ_flag
F26 C50 1.3464(19) . ?
F11 C23 1.3464(19) . ?
F21 C44 1.345(2) . ?
F6 C17 1.3441(19) . ?
F5 C15 1.3468(19) . ?
F10 C21 1.3459(19) . ?
F7 C18 1.3344(19) . ?
F15 C27 1.347(2) . ?
F27 C51 1.346(2) . ?
F1 C11 1.346(2) . ?
F25 C48 1.345(2) . ?
F9 C20 1.337(2) . ?
F22 C45 1.338(2) . ?
F16 C38 1.341(2) . ?
F24 C47 1.337(2) . ?
F8 C19 1.341(2) . ?
F12 C24 1.342(2) . ?
F20 C42 1.346(2) . ?
F30 C54 1.348(2) . ?
F4 C14 1.343(2) . ?
F2 C12 1.346(2) . ?
F3 C13 1.337(2) . ?
F23 C46 1.339(2) . ?
F13 C25 1.335(2) . ?
F28 C52 1.335(2) . ?
F14 C26 1.338(2) . ?
F17 C39 1.350(2) . ?
F29 C53 1.333(2) . ?
F19 C41 1.345(2) . ?
F18 C40 1.339(2) . ?
N1 C8 1.445(2) . ?
N1 C1 1.489(2) . ?
N1 B1 1.391(2) . ?
N2 C28 1.486(2) . ?
N2 C35 1.443(2) . ?
N2 B2 1.391(2) . ?
C7 C2 1.393(2) . ?
C7 C6 1.388(2) . ?
C7 C8 1.465(2) . ?
C34 C29 1.391(2) . ?
C34 C35 1.469(2) . ?
C34 C33 1.393(2) . ?
C2 C3 1.382(2) . ?
C2 C1 1.490(2) . ?
C6 H6 0.9500 . ?
C6 C5 1.385(2) . ?
C43 C44 1.382(2) . ?
C43 C48 1.378(2) . ?
C43 B2 1.587(3) . ?
C17 C18 1.380(2) . ?
C17 C16 1.381(2) . ?
C22 C23 1.390(2) . ?
C22 C27 1.388(2) . ?
C22 B1 1.589(3) . ?
C29 C28 1.490(2) . ?
C29 C30 1.383(2) . ?
C18 C19 1.370(3) . ?
C16 C21 1.379(2) . ?
C16 B1 1.588(3) . ?
C3 H3 0.9500 . ?
C3 C4 1.382(2) . ?
C10 C9 1.478(2) . ?
C10 C11 1.390(2) . ?
C10 C15 1.391(2) . ?
C44 C45 1.379(2) . ?
C50 C49 1.391(2) . ?
C50 C51 1.374(2) . ?
C4 H4 0.9500 . ?
C4 C5 1.383(2) . ?
C23 C24 1.374(2) . ?
C49 C54 1.380(2) . ?
C49 B2 1.582(3) . ?
C45 C46 1.369(3) . ?
C5 H5 0.9500 . ?
C8 C9 1.339(2) . ?
C51 C52 1.369(3) . ?
C28 H28A 0.9900 . ?
C28 H28B 0.9900 . ?
C36 H36 0.9500 . ?
C36 C35 1.334(2) . ?
C36 C37 1.476(2) . ?
C19 C20 1.373(2) . ?
C33 H33 0.9500 . ?
C33 C32 1.381(3) . ?
C27 C26 1.375(2) . ?
C30 H30 0.9500 . ?
C30 C31 1.381(3) . ?
C9 H9 0.9500 . ?
C48 C47 1.377(3) . ?
C1 H1A 0.9900 . ?
C1 H1B 0.9900 . ?
C21 C20 1.382(2) . ?
C37 C42 1.387(3) . ?
C37 C38 1.389(2) . ?
C11 C12 1.376(2) . ?
C15 C14 1.375(2) . ?
C54 C53 1.378(3) . ?
C46 C47 1.375(3) . ?
C31 H31 0.9500 . ?
C31 C32 1.391(3) . ?
C25 C24 1.377(3) . ?
C25 C26 1.376(3) . ?
C32 H32 0.9500 . ?
C12 C13 1.378(3) . ?
C42 C41 1.372(3) . ?
C13 C14 1.375(3) . ?
C52 C53 1.383(3) . ?
C38 C39 1.371(3) . ?
C39 C40 1.372(3) . ?
C41 C40 1.375(3) . ?

loop_
_geom_torsion_atom_site_label_1
_geom_torsion_atom_site_label_2
_geom_torsion_atom_site_label_3
_geom_torsion_atom_site_label_4
_geom_torsion
_geom_torsion_site_symmetry_1
_geom_torsion_site_symmetry_2
_geom_torsion_site_symmetry_3
_geom_torsion_site_symmetry_4
_geom_torsion_publ_flag
F26 C50 C49 C54 179.03(15) . . . . ?
F26 C50 C49 B2 -6.0(2) . . . . ?
F26 C50 C51 F27 1.2(2) . . . . ?
F26 C50 C51 C52 -178.78(16) . . . . ?
F11 C23 C24 F12 1.3(2) . . . . ?
F11 C23 C24 C25 -178.97(15) . . . . ?
F21 C44 C45 F22 0.5(2) . . . . ?
F21 C44 C45 C46 -179.68(15) . . . . ?
F6 C17 C18 F7 -0.6(2) . . . . ?
F6 C17 C18 C19 178.74(15) . . . . ?
F6 C17 C16 C21 -179.34(14) . . . . ?
F6 C17 C16 B1 4.1(2) . . . . ?
F5 C15 C14 F4 -1.1(3) . . . . ?
F5 C15 C14 C13 179.47(16) . . . . ?
F10 C21 C20 F9 -0.5(2) . . . . ?
F10 C21 C20 C19 178.61(15) . . . . ?
F7 C18 C19 F8 -0.9(3) . . . . ?
F7 C18 C19 C20 179.59(15) . . . . ?
F15 C27 C26 F14 1.2(3) . . . . ?
F15 C27 C26 C25 -179.33(16) . . . . ?
F27 C51 C52 F28 0.3(3) . . . . ?
F27 C51 C52 C53 179.68(17) . . . . ?
F1 C11 C12 F2 -2.6(3) . . . . ?
F1 C11 C12 C13 177.46(16) . . . . ?
F25 C48 C47 F24 0.5(3) . . . . ?
F25 C48 C47 C46 179.02(15) . . . . ?
F22 C45 C46 F23 -1.5(3) . . . . ?
F22 C45 C46 C47 178.84(16) . . . . ?
F16 C38 C39 F17 -0.9(3) . . . . ?
F16 C38 C39 C40 179.28(17) . . . . ?
F8 C19 C20 F9 0.7(3) . . . . ?
F8 C19 C20 C21 -178.45(15) . . . . ?
F20 C42 C41 F19 0.7(3) . . . . ?
F20 C42 C41 C40 179.94(17) . . . . ?
F30 C54 C53 F29 1.3(3) . . . . ?
F30 C54 C53 C52 -178.25(18) . . . . ?
F2 C12 C13 F3 0.5(3) . . . . ?
F2 C12 C13 C14 -179.89(16) . . . . ?
F3 C13 C14 F4 1.7(3) . . . . ?
F3 C13 C14 C15 -178.90(16) . . . . ?
F23 C46 C47 F24 0.1(3) . . . . ?
F23 C46 C47 C48 -178.53(16) . . . . ?
F13 C25 C24 F12 0.1(3) . . . . ?
F13 C25 C24 C23 -179.70(16) . . . . ?
F13 C25 C26 F14 -1.4(3) . . . . ?
F13 C25 C26 C27 179.08(17) . . . . ?
F28 C52 C53 F29 -0.3(3) . . . . ?
F28 C52 C53 C54 179.23(19) . . . . ?
F17 C39 C40 F18 -0.5(3) . . . . ?
F17 C39 C40 C41 -179.53(18) . . . . ?
F19 C41 C40 F18 0.4(3) . . . . ?
F19 C41 C40 C39 179.42(18) . . . . ?
N1 C8 C9 C10 173.37(15) . . . . ?
C7 C2 C3 C4 -0.4(2) . . . . ?
C7 C2 C1 N1 -11.72(18) . . . . ?
C7 C6 C5 C4 -0.5(2) . . . . ?
C7 C8 C9 C10 -7.4(3) . . . . ?
C34 C29 C28 N2 -10.29(18) . . . . ?
C34 C29 C30 C31 0.9(3) . . . . ?
C34 C33 C32 C31 1.0(3) . . . . ?
C2 C7 C6 C5 0.9(2) . . . . ?
C2 C7 C8 N1 9.36(18) . . . . ?
C2 C7 C8 C9 -169.93(17) . . . . ?
C2 C3 C4 C5 0.8(3) . . . . ?
C6 C7 C2 C3 -0.4(2) . . . . ?
C6 C7 C2 C1 -179.66(14) . . . . ?
C6 C7 C8 N1 -168.98(16) . . . . ?
C6 C7 C8 C9 11.7(3) . . . . ?
C43 C44 C45 F22 -179.03(15) . . . . ?
C43 C44 C45 C46 0.8(3) . . . . ?
C43 C48 C47 F24 -179.73(16) . . . . ?
C43 C48 C47 C46 -1.2(3) . . . . ?
C17 C18 C19 F8 179.74(15) . . . . ?
C17 C18 C19 C20 0.2(3) . . . . ?
C17 C16 C21 F10 -179.34(14) . . . . ?
C17 C16 C21 C20 1.0(2) . . . . ?
C17 C16 B1 N1 -73.3(2) . . . . ?
C17 C16 B1 C22 104.19(19) . . . . ?
C22 C23 C24 F12 -178.63(16) . . . . ?
C22 C23 C24 C25 1.1(3) . . . . ?
C22 C27 C26 F14 -179.34(16) . . . . ?
C22 C27 C26 C25 0.1(3) . . . . ?
C29 C34 C35 N2 13.32(18) . . . . ?
C29 C34 C35 C36 -163.76(18) . . . . ?
C29 C34 C33 C32 0.7(2) . . . . ?
C29 C30 C31 C32 0.8(3) . . . . ?
C18 C17 C16 C21 0.4(2) . . . . ?
C18 C17 C16 B1 -176.15(16) . . . . ?
C18 C19 C20 F9 -179.83(16) . . . . ?
C18 C19 C20 C21 1.1(3) . . . . ?
C16 C17 C18 F7 179.66(15) . . . . ?
C16 C17 C18 C19 -1.0(3) . . . . ?
C16 C21 C20 F9 179.18(15) . . . . ?
C16 C21 C20 C19 -1.7(3) . . . . ?
C3 C2 C1 N1 169.11(16) . . . . ?
C3 C4 C5 C6 -0.3(3) . . . . ?
C10 C11 C12 F2 177.20(16) . . . . ?
C10 C11 C12 C13 -2.8(3) . . . . ?
C10 C15 C14 F4 178.94(16) . . . . ?
C10 C15 C14 C13 -0.5(3) . . . . ?
C44 C43 C48 F25 -179.27(14) . . . . ?
C44 C43 C48 C47 0.9(3) . . . . ?
C44 C43 B2 N2 -71.3(2) . . . . ?
C44 C43 B2 C49 107.26(19) . . . . ?
C44 C45 C46 F23 178.69(16) . . . . ?
C44 C45 C46 C47 -1.0(3) . . . . ?
C50 C49 C54 F30 178.44(16) . . . . ?
C50 C49 C54 C53 -0.2(3) . . . . ?
C50 C49 B2 N2 126.94(18) . . . . ?
C50 C49 B2 C43 -51.7(2) . . . . ?
C50 C51 C52 F28 -179.71(17) . . . . ?
C50 C51 C52 C53 -0.3(3) . . . . ?
C23 C22 C27 F15 -179.63(15) . . . . ?
C23 C22 C27 C26 0.9(3) . . . . ?
C23 C22 B1 N1 123.90(18) . . . . ?
C23 C22 B1 C16 -53.7(2) . . . . ?
C49 C50 C51 F27 -179.44(15) . . . . ?
C49 C50 C51 C52 0.6(3) . . . . ?
C49 C54 C53 F29 179.93(18) . . . . ?
C49 C54 C53 C52 0.4(3) . . . . ?
C45 C46 C47 F24 179.77(16) . . . . ?
C45 C46 C47 C48 1.2(3) . . . . ?
C8 N1 C1 C2 17.41(17) . . . . ?
C8 N1 B1 C22 -171.94(15) . . . . ?
C8 N1 B1 C16 5.4(3) . . . . ?
C8 C7 C2 C3 -178.98(15) . . . . ?
C8 C7 C2 C1 1.78(19) . . . . ?
C8 C7 C6 C5 179.06(16) . . . . ?
C51 C50 C49 C54 -0.3(3) . . . . ?
C51 C50 C49 B2 174.65(16) . . . . ?
C51 C52 C53 F29 -179.66(19) . . . . ?
C51 C52 C53 C54 -0.1(3) . . . . ?
C28 N2 C35 C34 -19.89(17) . . . . ?
C28 N2 C35 C36 157.50(16) . . . . ?
C28 N2 B2 C43 174.55(15) . . . . ?
C28 N2 B2 C49 -4.0(3) . . . . ?
C28 C29 C30 C31 -179.88(16) . . . . ?
C36 C37 C42 F20 2.6(3) . . . . ?
C36 C37 C42 C41 -178.01(17) . . . . ?
C36 C37 C38 F16 -2.5(3) . . . . ?
C36 C37 C38 C39 178.38(17) . . . . ?
C35 N2 C28 C29 18.53(17) . . . . ?
C35 N2 B2 C43 5.7(3) . . . . ?
C35 N2 B2 C49 -172.79(15) . . . . ?
C35 C34 C29 C28 -1.59(19) . . . . ?
C35 C34 C29 C30 177.74(15) . . . . ?
C35 C34 C33 C32 -178.57(17) . . . . ?
C35 C36 C37 C42 -119.9(2) . . . . ?
C35 C36 C37 C38 64.1(3) . . . . ?
C33 C34 C29 C28 179.00(15) . . . . ?
C33 C34 C29 C30 -1.7(2) . . . . ?
C33 C34 C35 N2 -167.36(17) . . . . ?
C33 C34 C35 C36 15.6(3) . . . . ?
C27 C22 C23 F11 178.55(15) . . . . ?
C27 C22 C23 C24 -1.6(3) . . . . ?
C27 C22 B1 N1 -62.3(2) . . . . ?
C27 C22 B1 C16 120.18(18) . . . . ?
C30 C29 C28 N2 170.44(17) . . . . ?
C30 C31 C32 C33 -1.8(3) . . . . ?
C9 C10 C11 F1 0.1(3) . . . . ?
C9 C10 C11 C12 -179.64(17) . . . . ?
C9 C10 C15 F5 1.1(2) . . . . ?
C9 C10 C15 C14 -178.94(16) . . . . ?
C48 C43 C44 F21 179.75(14) . . . . ?
C48 C43 C44 C45 -0.8(2) . . . . ?
C48 C43 B2 N2 112.1(2) . . . . ?
C48 C43 B2 C49 -69.3(2) . . . . ?
C1 N1 C8 C7 -16.80(17) . . . . ?
C1 N1 C8 C9 162.56(16) . . . . ?
C1 N1 B1 C22 -4.6(2) . . . . ?
C1 N1 B1 C16 172.73(15) . . . . ?
C1 C2 C3 C4 178.68(16) . . . . ?
C21 C16 B1 N1 110.3(2) . . . . ?
C21 C16 B1 C22 -72.2(2) . . . . ?
C37 C36 C35 N2 176.50(15) . . . . ?
C37 C36 C35 C34 -6.8(3) . . . . ?
C37 C42 C41 F19 -178.66(17) . . . . ?
C37 C42 C41 C40 0.5(3) . . . . ?
C37 C38 C39 F17 178.24(17) . . . . ?
C37 C38 C39 C40 -1.6(3) . . . . ?
C11 C10 C9 C8 61.5(3) . . . . ?
C11 C10 C15 F5 178.04(15) . . . . ?
C11 C10 C15 C14 -2.0(3) . . . . ?
C11 C12 C13 F3 -179.54(16) . . . . ?
C11 C12 C13 C14 0.1(3) . . . . ?
C15 C10 C9 C8 -121.8(2) . . . . ?
C15 C10 C11 F1 -176.60(15) . . . . ?
C15 C10 C11 C12 3.6(3) . . . . ?
C54 C49 B2 N2 -58.6(3) . . . . ?
C54 C49 B2 C43 122.78(19) . . . . ?
C24 C25 C26 F14 178.85(17) . . . . ?
C24 C25 C26 C27 -0.6(3) . . . . ?
C12 C13 C14 F4 -177.93(16) . . . . ?
C12 C13 C14 C15 1.5(3) . . . . ?
C26 C25 C24 F12 179.80(17) . . . . ?
C26 C25 C24 C23 0.0(3) . . . . ?
C42 C37 C38 F16 -178.63(16) . . . . ?
C42 C37 C38 C39 2.2(3) . . . . ?
C42 C41 C40 F18 -178.83(18) . . . . ?
C42 C41 C40 C39 0.2(3) . . . . ?
C38 C37 C42 F20 178.89(15) . . . . ?
C38 C37 C42 C41 -1.7(3) . . . . ?
C38 C39 C40 F18 179.33(17) . . . . ?
C38 C39 C40 C41 0.3(3) . . . . ?
B1 N1 C8 C7 151.92(17) . . . . ?
B1 N1 C8 C9 -28.7(3) . . . . ?
B1 N1 C1 C2 -152.23(15) . . . . ?
B1 C22 C23 F11 -7.1(2) . . . . ?
B1 C22 C23 C24 172.84(16) . . . . ?
B1 C22 C27 F15 6.3(3) . . . . ?
B1 C22 C27 C26 -173.18(17) . . . . ?
B1 C16 C21 F10 -2.7(2) . . . . ?
B1 C16 C21 C20 177.62(16) . . . . ?
B2 N2 C28 C29 -152.17(16) . . . . ?
B2 N2 C35 C34 150.32(16) . . . . ?
B2 N2 C35 C36 -32.3(3) . . . . ?
B2 C43 C44 F21 3.0(2) . . . . ?
B2 C43 C44 C45 -177.47(16) . . . . ?
B2 C43 C48 F25 -2.4(2) . . . . ?
B2 C43 C48 C47 177.77(16) . . . . ?
B2 C49 C54 F30 3.8(3) . . . . ?
B2 C49 C54 C53 -174.83(18) . . . . ?
